data_7133878
loop_
_publ_author_name
'Ernst, Moritz J.'
'Kleoff, Merlin'
'Vo&#xdf;nacker, Patrick'
'Thiele, G&#xfc;nther'
'M&#xfc;ller, Christian'
'Riedel, Sebastian'

_publ_section_title
;
 A polychloride-enabled synthesis of [NEt<sub>3</sub>Me][PCl<sub>6</sub>]
 serving as a potential PCl<sub>3</sub>-storage and
 PCl<sub>5</sub>-reagent.
;
_journal_issue 91
_journal_name_full 'Chemical communications (Cambridge, England)'
_journal_page_first 13372
_journal_page_last 13375
_journal_paper_doi 10.1039/d4cc04319g
_journal_volume 60
_journal_year 2024
_chemical_formula_moiety '4(Cl1.5 P0.25), 4(C1.75 N0.25)'
_chemical_formula_sum 'C7 Cl6 N P'
_chemical_formula_weight 341.75
_chemical_properties_physical Air-sensitive,Moisture-sensitive
_space_group_crystal_system cubic
_space_group_IT_number 221
_space_group_name_Hall '-P 4 2 3'
_space_group_name_H-M_alt 'P m -3 m'
_audit_creation_date 2024-09-20
_audit_creation_method
;
Olex2 1.5
(compiled 2024.02.16 svn.r378c4104 for OlexSys, GUI svn.r6928)
;
_audit_update_record
;
2024-09-23 deposited with the CCDC.	2024-10-15 downloaded from the CCDC.
;
_cell_angle_alpha 90
_cell_angle_beta 90
_cell_angle_gamma 90
_cell_formula_units_Z 1
_cell_length_a 7.2009(9)
_cell_length_b 7.2009(9)
_cell_length_c 7.2009(9)
_cell_measurement_reflns_used 1133
_cell_measurement_temperature 100
_cell_measurement_theta_max 23.83
_cell_measurement_theta_min 2.83
_cell_volume 373.39(8)
_computing_cell_refinement 'SAINT V8.40B (?, 2016)'
_computing_data_reduction 'SAINT V8.40B (?, 2016)'
_computing_molecular_graphics 'Olex2 1.5 (Dolomanov et al., 2009)'
_computing_publication_material 'Olex2 1.5 (Dolomanov et al., 2009)'
_computing_structure_refinement 'XL  (Sheldrick, 2008)'
_computing_structure_solution 'SHELXT 2018/2 (Sheldrick, 2018)'
_diffrn_ambient_temperature 100.00
_diffrn_measured_fraction_theta_full 1.000
_diffrn_measured_fraction_theta_max 1.000
_diffrn_measurement_device_type 'Bruker APEX-II CCD'
_diffrn_measurement_method '\f and \w scans'
_diffrn_radiation_type MoK\a
_diffrn_radiation_wavelength 0.71073
_diffrn_reflns_av_R_equivalents 0.0690
_diffrn_reflns_av_unetI/netI 0.0128
_diffrn_reflns_Laue_measured_fraction_full 1.000
_diffrn_reflns_Laue_measured_fraction_max 1.000
_diffrn_reflns_limit_h_max 8
_diffrn_reflns_limit_h_min -8
_diffrn_reflns_limit_k_max 8
_diffrn_reflns_limit_k_min -7
_diffrn_reflns_limit_l_max 8
_diffrn_reflns_limit_l_min -8
_diffrn_reflns_number 3228
_diffrn_reflns_point_group_measured_fraction_full 1.000
_diffrn_reflns_point_group_measured_fraction_max 1.000
_diffrn_reflns_theta_full 24.939
_diffrn_reflns_theta_max 24.939
_diffrn_reflns_theta_min 2.829
_exptl_absorpt_coefficient_mu 1.226
_exptl_absorpt_correction_T_max 0.7457
_exptl_absorpt_correction_T_min 0.5473
_exptl_absorpt_correction_type multi-scan
_exptl_absorpt_process_details
;
SADABS-2016/2 (Bruker,2016/2) was used for absorption correction.
wR2(int) was 0.0841 before and 0.0621 after correction.
The Ratio of minimum to maximum transmission is 0.7339.
The \l/2 correction factor is Not present.
;
_exptl_crystal_colour colourless
_exptl_crystal_colour_primary colourless
_exptl_crystal_density_diffrn 1.520
_exptl_crystal_description block
_exptl_crystal_F_000 166
_exptl_crystal_size_max 0.256
_exptl_crystal_size_mid 0.114
_exptl_crystal_size_min 0.093
_refine_diff_density_max 0.308
_refine_diff_density_min -0.411
_refine_diff_density_rms 0.092
_refine_ls_extinction_method none
_refine_ls_goodness_of_fit_ref 1.233
_refine_ls_hydrogen_treatment undef
_refine_ls_matrix_type full
_refine_ls_number_parameters 17
_refine_ls_number_reflns 95
_refine_ls_number_restraints 0
_refine_ls_restrained_S_all 1.233
_refine_ls_R_factor_all 0.0663
_refine_ls_R_factor_gt 0.0552
_refine_ls_shift/su_max 0.000
_refine_ls_shift/su_mean 0.000
_refine_ls_structure_factor_coef Fsqd
_refine_ls_weighting_details 'w=1/[\s^2^(Fo^2^)+(0.1063P)^2^+0.1516P] where P=(Fo^2^+2Fc^2^)/3'
_refine_ls_weighting_scheme calc
_refine_ls_wR_factor_gt 0.1497
_refine_ls_wR_factor_ref 0.1698
_reflns_Friedel_coverage 0.000
_reflns_number_gt 77
_reflns_number_total 95
_reflns_threshold_expression 'I > 2\s(I)'
_cod_data_source_file d4cc04319g2.cif
_cod_data_source_block mo_mje204_dcm_0m
_cod_depositor_comments 'Adding full bibliography for 7133878.cif.'
_cod_original_cell_volume 373.39(14)
_cod_database_code 7133878
_shelx_shelxl_version_number 2019/1
_shelx_space_group_comment
;
The symmetry employed for this shelxl refinement is uniquely defined
by the following loop, which should always be used as a source of
symmetry information in preference to the above space-group names.
They are only intended as comments.
;
_olex2_refinement_description
;
1. Others
 Fixed Sof: Cl1(0.03125) Cl2(0.09375) C2(0.083325) C1(0.0625)
;
_olex2_submission_special_instructions 'No special instructions were received'

loop_
_space_group_symop_operation_xyz
'x, y, z'
'-x, -y, z'
'-x, y, -z'
'x, -y, -z'
'z, x, y'
'z, -x, -y'
'-z, -x, y'
'-z, x, -y'
'y, z, x'
'-y, z, -x'
'y, -z, -x'
'-y, -z, x'
'y, x, -z'
'-y, -x, -z'
'y, -x, z'
'-y, x, z'
'x, z, -y'
'-x, z, y'
'-x, -z, -y'
'x, -z, y'
'z, y, -x'
'z, -y, x'
'-z, y, x'
'-z, -y, -x'
'-x, -y, -z'
'x, y, -z'
'x, -y, z'
'-x, y, z'
'-z, -x, -y'
'-z, x, y'
'z, x, -y'
'z, -x, y'
'-y, -z, -x'
'y, -z, x'
'-y, z, x'
'y, z, -x'
'-y, -x, z'
'y, x, z'
'-y, x, -z'
'y, -x, -z'
'-x, -z, y'
'x, -z, -y'
'x, z, y'
'-x, z, -y'
'-z, -y, x'
'-z, y, -x'
'z, -y, -x'
'z, y, x'

loop_
_atom_site_label
_atom_site_type_symbol
_atom_site_fract_x
_atom_site_fract_y
_atom_site_fract_z
_atom_site_U_iso_or_equiv
_atom_site_adp_type
_atom_site_occupancy
_atom_site_site_symmetry_order
_atom_site_calc_flag
_atom_site_refinement_flags_posn
_atom_site_refinement_flags_adp
_atom_site_refinement_flags_occupancy
_atom_site_disorder_assembly
_atom_site_disorder_group
Cl1 Cl 0.500000 0.2924(15) 0.7076(15) 0.100(5) Uani 0.125 4 d S T P . .
Cl2 Cl 0.500000 0.2058(5) 0.500000 0.0915(17) Uani 0.75 8 d S T P . .
P1 P 0.500000 0.500000 0.500000 0.0570(17) Uani 1 48 d S T P . .
N1 N 0.000000 0.000000 0.000000 0.059(4) Uani 1 48 d S T P . .
C2 C 0.1521(18) 0.1521(18) 0.000000 0.106(9) Uani 0.3333 4 d S T P . .
C1 C 0.000000 -0.351(3) 0.000000 0.111(9) Uani 0.5 8 d S T P . .

loop_
_atom_site_aniso_label
_atom_site_aniso_U_11
_atom_site_aniso_U_22
_atom_site_aniso_U_33
_atom_site_aniso_U_23
_atom_site_aniso_U_13
_atom_site_aniso_U_12
Cl1 0.102(12) 0.099(8) 0.099(8) 0.048(9) 0.000 0.000
Cl2 0.108(2) 0.058(2) 0.108(2) 0.000 0.000 0.000
P1 0.0570(17) 0.0570(17) 0.0570(17) 0.000 0.000 0.000
N1 0.059(4) 0.059(4) 0.059(4) 0.000 0.000 0.000
C2 0.097(12) 0.097(12) 0.12(2) 0.000 0.000 -0.051(14)
C1 0.132(15) 0.071(14) 0.132(15) 0.000 0.000 0.000

loop_
_atom_type_symbol
_atom_type_description
_atom_type_scat_dispersion_real
_atom_type_scat_dispersion_imag
_atom_type_scat_source
C C 0.0033 0.0016 'International Tables Vol C Tables 4.2.6.8 and 6.1.1.4'
Cl Cl 0.1484 0.1585 'International Tables Vol C Tables 4.2.6.8 and 6.1.1.4'
N N 0.0061 0.0033 'International Tables Vol C Tables 4.2.6.8 and 6.1.1.4'
P P 0.1023 0.0942 'International Tables Vol C Tables 4.2.6.8 and 6.1.1.4'

loop_
_geom_angle_atom_site_label_1
_geom_angle_atom_site_label_2
_geom_angle_atom_site_label_3
_geom_angle
_geom_angle_site_symmetry_1
_geom_angle_site_symmetry_3
_geom_angle_publ_flag
Cl1 Cl1 Cl1 119.999(2) 6_566 34_565 ?
Cl1 Cl1 Cl1 119.999(3) 29_666 33_666 ?
Cl1 Cl1 Cl1 90.0 6_566 29_666 ?
Cl1 Cl1 Cl1 89.999(1) 34_565 33_666 ?
Cl1 Cl1 Cl1 60.0 6_566 33_666 ?
Cl1 Cl1 Cl1 60.0 34_565 29_666 ?
Cl1 Cl1 P1 60.000(2) 34_565 . ?
Cl1 Cl1 P1 60.0 6_566 . ?
Cl1 Cl1 P1 60.0 33_666 . ?
Cl1 Cl1 P1 60.000(1) 29_666 . ?
Cl2 Cl1 Cl1 105.8(3) 29_666 33_666 ?
Cl2 Cl1 Cl1 105.8(3) 29_666 34_565 ?
Cl2 Cl1 Cl1 105.8(3) . 29_666 ?
Cl2 Cl1 Cl1 49.26(18) 29_666 29_666 ?
Cl2 Cl1 Cl1 49.26(18) . 34_565 ?
Cl2 Cl1 Cl1 49.26(18) 29_666 6_566 ?
Cl2 Cl1 Cl1 49.26(18) . 33_666 ?
Cl2 Cl1 Cl1 105.8(3) . 6_566 ?
Cl2 Cl1 Cl2 135.3(10) 29_666 . ?
Cl2 Cl1 P1 67.7(5) 29_666 . ?
Cl2 Cl1 P1 67.7(5) . . ?
Cl1 Cl2 Cl1 81.5(4) 33_666 26_556 ?
Cl1 Cl2 Cl1 134.7(10) 26_556 . ?
Cl1 Cl2 Cl1 81.5(4) 33_666 . ?
Cl1 Cl2 Cl1 81.5(4) 34_565 26_556 ?
Cl1 Cl2 Cl1 81.5(4) 34_565 . ?
Cl1 Cl2 Cl1 134.7(10) 33_666 34_565 ?
Cl1 Cl2 P1 67.3(5) 33_666 . ?
Cl1 Cl2 P1 67.3(5) 34_565 . ?
Cl1 Cl2 P1 67.3(5) 26_556 . ?
Cl1 Cl2 P1 67.3(5) . . ?
Cl1 P1 Cl1 120.0 2_665 5 ?
Cl1 P1 Cl1 90.0 10_656 33_666 ?
Cl1 P1 Cl1 60.000(1) 2_665 29_666 ?
Cl1 P1 Cl1 60.0 33_666 5 ?
Cl1 P1 Cl1 60.0 34_565 29_666 ?
Cl1 P1 Cl1 120.0 34_565 25_666 ?
Cl1 P1 Cl1 60.0 10_656 5 ?
Cl1 P1 Cl1 60.0 30_655 25_666 ?
Cl1 P1 Cl1 120.0 2_665 33_666 ?
Cl1 P1 Cl1 90.0 2_665 25_666 ?
Cl1 P1 Cl1 90.000(1) 30_655 29_666 ?
Cl1 P1 Cl1 120.0 33_666 25_666 ?
Cl1 P1 Cl1 120.0 33_666 29_666 ?
Cl1 P1 Cl1 60.0 5 25_666 ?
Cl1 P1 Cl1 60.0 33_666 . ?
Cl1 P1 Cl1 90.0 10_656 9 ?
Cl1 P1 Cl1 60.0 30_655 9 ?
Cl1 P1 Cl1 120.0 6_566 9 ?
Cl1 P1 Cl1 60.0 2_665 9 ?
Cl1 P1 Cl1 120.0 26_556 9 ?
Cl1 P1 Cl1 180.0 33_666 9 ?
Cl1 P1 Cl1 60.0 29_666 9 ?
Cl1 P1 Cl1 120.0 5 9 ?
Cl1 P1 Cl1 60.0 25_666 9 ?
Cl1 P1 Cl1 60.0 34_565 . ?
Cl1 P1 Cl1 120.0 10_656 . ?
Cl1 P1 Cl1 120.0 30_655 . ?
Cl1 P1 Cl1 60.0 6_566 . ?
Cl1 P1 Cl1 90.0 2_665 . ?
Cl1 P1 Cl1 90.0 26_556 . ?
Cl1 P1 Cl1 60.0 29_666 . ?
Cl1 P1 Cl1 180.0(4) 34_565 10_656 ?
Cl1 P1 Cl1 90.0 6_566 5 ?
Cl1 P1 Cl1 60.0 34_565 30_655 ?
Cl1 P1 Cl1 180.0 25_666 . ?
Cl1 P1 Cl1 120.0 10_656 30_655 ?
Cl1 P1 Cl1 90.000(1) 6_566 29_666 ?
Cl1 P1 Cl1 120.0 34_565 6_566 ?
Cl1 P1 Cl1 60.0 26_556 5 ?
Cl1 P1 Cl1 60.0 10_656 6_566 ?
Cl1 P1 Cl1 60.0 26_556 33_666 ?
Cl1 P1 Cl1 180.0 30_655 6_566 ?
Cl1 P1 Cl1 180.0 29_666 5 ?
Cl1 P1 Cl1 120.0 34_565 2_665 ?
Cl1 P1 Cl1 120.0 34_565 5 ?
Cl1 P1 Cl1 60.0 10_656 2_665 ?
Cl1 P1 Cl1 60.0 10_656 25_666 ?
Cl1 P1 Cl1 120.0 30_655 2_665 ?
Cl1 P1 Cl1 60.0 6_566 33_666 ?
Cl1 P1 Cl1 60.0 6_566 2_665 ?
Cl1 P1 Cl1 120.0 6_566 25_666 ?
Cl1 P1 Cl1 60.0 34_565 26_556 ?
Cl1 P1 Cl1 120.0 10_656 29_666 ?
Cl1 P1 Cl1 120.0 10_656 26_556 ?
Cl1 P1 Cl1 90.0 26_556 25_666 ?
Cl1 P1 Cl1 60.000(1) 30_655 26_556 ?
Cl1 P1 Cl1 120.0 26_556 29_666 ?
Cl1 P1 Cl1 120.0 6_566 26_556 ?
Cl1 P1 Cl1 120.0 29_666 25_666 ?
Cl1 P1 Cl1 180.0 2_665 26_556 ?
Cl1 P1 Cl1 90.0 30_655 5 ?
Cl1 P1 Cl1 90.0 34_565 33_666 ?
Cl1 P1 Cl1 90.0 34_565 9 ?
Cl1 P1 Cl1 120.0 5 . ?
Cl1 P1 Cl1 120.0 30_655 33_666 ?
Cl1 P1 Cl1 120.0 9 . ?
C2 N1 C2 120.0 33 . ?
C2 N1 C2 90.0 . 3 ?
C2 N1 C2 60.0 9 7 ?
C2 N1 C2 120.000(1) 3 11 ?
C2 N1 C2 120.000(1) 5 27 ?
C2 N1 C2 120.000(1) 29 3 ?
C2 N1 C2 60.0 33 31 ?
C2 N1 C2 60.0 33 25 ?
C2 N1 C2 90.0 . 27 ?
C2 N1 C2 60.0 29 27 ?
C2 N1 C2 60.0 33 3 ?
C2 N1 C2 180.0(13) . 25 ?
C2 N1 C2 90.0 5 7 ?
C2 N1 C2 120.0 25 11 ?
C2 N1 C2 120.0 25 31 ?
C2 N1 C2 180.0(13) 33 9 ?
C2 N1 C2 180.0(13) 7 31 ?
C2 N1 C2 120.0 33 27 ?
C2 N1 C2 60.0 9 27 ?
C2 N1 C2 60.0 . 9 ?
C2 N1 C2 60.0 7 27 ?
C2 N1 C2 120.000(1) 31 27 ?
C2 N1 C2 60.0 25 7 ?
C2 N1 C2 120.0 25 9 ?
C2 N1 C2 90.0 29 7 ?
C2 N1 C2 60.0 31 3 ?
C2 N1 C2 60.0 35 7 ?
C2 N1 C2 60.0 33 29 ?
C2 N1 C2 60.0 . 31 ?
C2 N1 C2 180.0(13) 35 11 ?
C2 N1 C2 120.000(1) 9 31 ?
C2 N1 C2 120.0 . 29 ?
C2 N1 C2 120.0 . 35 ?
C2 N1 C2 120.0 35 31 ?
C2 N1 C2 60.0 25 35 ?
C2 N1 C2 60.0 25 29 ?
C2 N1 C2 90.0 9 35 ?
C2 N1 C2 90.0 25 27 ?
C2 N1 C2 120.000(1) 29 35 ?
C2 N1 C2 120.0 9 29 ?
C2 N1 C2 60.0 5 35 ?
C2 N1 C2 120.0 35 27 ?
C2 N1 C2 120.000(1) 33 7 ?
C2 N1 C2 120.0 33 5 ?
C2 N1 C2 120.0 . 7 ?
C2 N1 C2 90.0 25 3 ?
C2 N1 C2 60.0 5 3 ?
C2 N1 C2 60.0 . 5 ?
C2 N1 C2 120.000(1) 7 3 ?
C2 N1 C2 60.0 35 3 ?
C2 N1 C2 180.0(13) 27 3 ?
C2 N1 C2 120.0 25 5 ?
C2 N1 C2 60.0 . 11 ?
C2 N1 C2 90.0 33 11 ?
C2 N1 C2 90.0 9 11 ?
C2 N1 C2 60.0 9 5 ?
C2 N1 C2 120.000(1) 5 11 ?
C2 N1 C2 60.0 29 11 ?
C2 N1 C2 120.0 7 11 ?
C2 N1 C2 180.0(13) 29 5 ?
C2 N1 C2 60.0 27 11 ?
C2 N1 C2 60.0 31 11 ?
C2 N1 C2 90.0 29 31 ?
C2 N1 C2 90.0 33 35 ?
C2 N1 C2 90.0 5 31 ?
C2 N1 C2 120.0 9 3 ?
N1 C2 C2 60.0 . 31 ?
N1 C2 C2 60.0 . 9 ?
N1 C2 C2 60.0 . 5 ?
N1 C2 C1 97.6(8) . 33 ?
N1 C2 C1 97.6(8) . 25 ?
C2 C2 N1 60.0 11 . ?
C2 C2 C2 120.0 11 5 ?
C2 C2 C2 60.000(1) 5 9 ?
C2 C2 C2 90.0 31 5 ?
C2 C2 C2 120.0 31 9 ?
C2 C2 C2 60.000(1) 11 31 ?
C2 C2 C2 90.0 11 9 ?
C2 C2 C1 124.2(4) 31 33 ?
C2 C2 C1 124.2(4) 11 25 ?
C2 C2 C1 124.2(4) 5 33 ?
C2 C2 C1 124.2(4) 9 25 ?
C2 C2 C1 64.6(5) 11 33 ?
C2 C2 C1 64.6(5) 9 33 ?
C2 C2 C1 64.6(5) 5 25 ?
C2 C2 C1 64.6(5) 31 25 ?
C1 C2 C1 164.8(15) 33 25 ?
C2 C1 C2 50.9(9) 27 29 ?
C2 C1 C2 74.8(15) 27 25 ?
C2 C1 C2 74.8(15) 7 29 ?
C2 C1 C2 50.9(9) 7 25 ?
C2 C1 C2 50.9(9) 25 29 ?
C2 C1 C2 50.9(9) 7 27 ?

loop_
_geom_bond_atom_site_label_1
_geom_bond_atom_site_label_2
_geom_bond_distance
_geom_bond_site_symmetry_2
_geom_bond_publ_flag
Cl1 Cl1 2.114(15) 6_566 ?
Cl1 Cl1 2.114(15) 29_666 ?
Cl1 Cl1 2.114(15) 33_666 ?
Cl1 Cl1 2.114(15) 34_565 ?
Cl1 Cl2 1.620(6) . ?
Cl1 Cl2 1.620(6) 29_666 ?
Cl1 P1 2.114(15) . ?
Cl2 P1 2.119(3) . ?
N1 C2 1.549(18) 33 ?
N1 C2 1.549(18) 25 ?
N1 C2 1.549(18) 9 ?
N1 C2 1.549(18) 29 ?
N1 C2 1.549(18) 31 ?
N1 C2 1.549(18) 7 ?
N1 C2 1.549(18) 3 ?
N1 C2 1.549(18) 11 ?
N1 C2 1.549(18) . ?
N1 C2 1.549(18) 27 ?
N1 C2 1.549(18) 5 ?
N1 C2 1.549(18) 35 ?
C2 C2 1.549(18) 11 ?
C2 C2 1.549(18) 5 ?
C2 C2 1.549(18) 9 ?
C2 C2 1.549(18) 31 ?
C2 C1 1.803(19) 33 ?
C2 C1 1.803(19) 25 ?

loop_
_geom_torsion_atom_site_label_1
_geom_torsion_atom_site_label_2
_geom_torsion_atom_site_label_3
_geom_torsion_atom_site_label_4
_geom_torsion
_geom_torsion_site_symmetry_1
_geom_torsion_site_symmetry_2
_geom_torsion_site_symmetry_3
_geom_torsion_site_symmetry_4
_geom_torsion_publ_flag
Cl1 Cl1 Cl2 Cl1 21.6(5) 6_566 . . 33_666 ?
Cl1 Cl1 Cl2 Cl1 -21.6(5) 29_666 . . 34_565 ?
Cl1 Cl1 Cl2 Cl1 47.30(11) 29_666 . . 26_556 ?
Cl1 Cl1 Cl2 Cl1 -68.9(4) 33_666 . . 26_556 ?
Cl1 Cl1 Cl2 Cl1 116.2(3) 29_666 . . 33_666 ?
Cl1 Cl1 Cl2 Cl1 68.9(4) 34_565 . . 26_556 ?
Cl1 Cl1 Cl2 Cl1 -116.2(3) 6_566 . . 34_565 ?
Cl1 Cl1 Cl2 Cl1 137.9(8) 34_565 . . 33_666 ?
Cl1 Cl1 Cl2 Cl1 -47.30(10) 6_566 . . 26_556 ?
Cl1 Cl1 Cl2 Cl1 -137.9(8) 33_666 . . 34_565 ?
Cl1 Cl1 Cl2 P1 47.30(11) 29_666 . . . ?
Cl1 Cl1 Cl2 P1 -68.9(4) 33_666 . . . ?
Cl1 Cl1 Cl2 P1 68.9(4) 34_565 . . . ?
Cl1 Cl1 Cl2 P1 -47.30(11) 6_566 . . . ?
Cl2 Cl1 Cl2 Cl1 -68.9(4) 29_666 . . 34_565 ?
Cl2 Cl1 Cl2 Cl1 0.000(2) 29_666 . . 26_556 ?
Cl2 Cl1 Cl2 Cl1 68.9(4) 29_666 . . 33_666 ?
Cl2 Cl1 Cl2 P1 0.000(0) 29_666 . . . ?
P1 Cl1 Cl2 Cl1 0.000(2) . . . 26_556 ?
P1 Cl1 Cl2 Cl1 68.9(4) . . . 33_666 ?
P1 Cl1 Cl2 Cl1 -68.9(4) . . . 34_565 ?
C2 N1 C2 C2 -70.5 33 . . 11 ?
C2 N1 C2 C2 125.264(0) 3 . . 9 ?
C2 N1 C2 C2 -109.471(1) 35 . . 31 ?
C2 N1 C2 C2 109.471(1) 9 . . 11 ?
C2 N1 C2 C2 109.471(1) 31 . . 5 ?
C2 N1 C2 C2 0.000(0) 29 . . 11 ?
C2 N1 C2 C2 70.529(1) 35 . . 9 ?
C2 N1 C2 C2 180.000(1) 5 . . 11 ?
C2 N1 C2 C2 0.0 35 . . 5 ?
C2 N1 C2 C2 180.000(0) 35 . . 11 ?
C2 N1 C2 C2 -125.264(1) 27 . . 5 ?
C2 N1 C2 C2 109.471(1) 7 . . 11 ?
C2 N1 C2 C2 180.000(0) 7 . . 31 ?
C2 N1 C2 C2 -70.529(1) 31 . . 11 ?
C2 N1 C2 C2 -54.736(0) 3 . . 31 ?
C2 N1 C2 C2 -125.264(0) 3 . . 11 ?
C2 N1 C2 C2 54.736(0) 27 . . 11 ?
C2 N1 C2 C2 180.000(1) 11 . . 5 ?
C2 N1 C2 C2 0.0 33 . . 31 ?
C2 N1 C2 C2 180.000(0) 9 . . 31 ?
C2 N1 C2 C2 -109.471(1) 29 . . 9 ?
C2 N1 C2 C2 54.736(1) 3 . . 5 ?
C2 N1 C2 C2 109.471(1) 33 . . 5 ?
C2 N1 C2 C2 180.000(0) 33 . . 9 ?
C2 N1 C2 C2 180.000(1) 29 . . 5 ?
C2 N1 C2 C2 70.529(1) 5 . . 9 ?
C2 N1 C2 C2 180.000(0) 31 . . 9 ?
C2 N1 C2 C2 0.0 7 . . 9 ?
C2 N1 C2 C2 -109.471(1) 5 . . 31 ?
C2 N1 C2 C2 -54.736(1) 27 . . 9 ?
C2 N1 C2 C2 -70.529(0) 7 . . 5 ?
C2 N1 C2 C2 -109.5 11 . . 9 ?
C2 N1 C2 C2 125.264(1) 27 . . 31 ?
C2 N1 C2 C2 70.529(1) 11 . . 31 ?
C2 N1 C2 C2 70.529(2) 29 . . 31 ?
C2 N1 C2 C2 -70.529(1) 9 . . 5 ?
C2 N1 C2 C1 -125.264(0) 33 . . 33 ?
C2 N1 C2 C1 180.0 27 . . 25 ?
C2 N1 C2 C1 -54.736(1) 5 . . 25 ?
C2 N1 C2 C1 54.736(0) 31 . . 25 ?
C2 N1 C2 C1 -125.264(0) 9 . . 25 ?
C2 N1 C2 C1 125.264(0) 29 . . 25 ?
C2 N1 C2 C1 -125.3 7 . . 25 ?
C2 N1 C2 C1 54.736(0) 9 . . 33 ?
C2 N1 C2 C1 125.264(0) 11 . . 25 ?
C2 N1 C2 C1 54.736(0) 33 . . 25 ?
C2 N1 C2 C1 54.736(0) 7 . . 33 ?
C2 N1 C2 C1 -54.736(1) 29 . . 33 ?
C2 N1 C2 C1 -125.264(0) 31 . . 33 ?
C2 N1 C2 C1 -54.736(0) 35 . . 25 ?
C2 N1 C2 C1 0.0 27 . . 33 ?
C2 N1 C2 C1 125.264(1) 5 . . 33 ?
C2 N1 C2 C1 180.0 3 . . 33 ?
C2 N1 C2 C1 0.0 3 . . 25 ?
C2 N1 C2 C1 -54.736(0) 11 . . 33 ?
C2 N1 C2 C1 125.264(0) 35 . . 33 ?
